data_7027621
loop_
_publ_author_name
'Bhattacharyya, Pravat'
'Loza, Maria L.'
'Parr, Jonathan'
'Slawin, Alexandra M. Z.'

_publ_section_title
;
 Complexes of ruthenium with tridentate [P,N,O] ligands
;
_journal_issue 17
_journal_name_full 'Journal of the Chemical Society, Dalton Transactions'
_journal_page_first 2917
_journal_paper_doi 10.1039/a904905c
_journal_year 1999
_chemical_formula_analytical 'C44 H35 Cl3 N2 O P2 Ru'
_chemical_formula_moiety 'C44 H35 Cl3 N2 O P2 Ru'
_chemical_formula_structural 'C44 H35 Cl3 N2 O P2 Ru'
_chemical_formula_sum 'C44 H35 Cl3 N2 O P2 Ru'
_chemical_formula_weight 877.10
_chemical_melting_point ?
_space_group_IT_number 14
_symmetry_cell_setting monoclinic
_symmetry_space_group_name_Hall '-P 2yn'
_symmetry_space_group_name_H-M 'P 1 21/n 1'
_atom_sites_solution_hydrogens geom
_atom_sites_solution_primary direct
_atom_sites_solution_secondary difmap
_audit_creation_method SHELXL
_cell_angle_alpha 90.00
_cell_angle_beta 97.4800(10)
_cell_angle_gamma 90.00
_cell_formula_units_Z 4
_cell_length_a 13.4070(6)
_cell_length_b 15.4418(5)
_cell_length_c 20.7336(9)
_cell_measurement_reflns_used 28
_cell_measurement_temperature 293(2)
_cell_measurement_theta_max 166
_cell_measurement_theta_min 12
_cell_volume 4255.9(3)
_computing_cell_refinement SMART/SAINT
_computing_data_collection SMART
_computing_data_reduction SAINT
_computing_molecular_graphics SHELXTL
_computing_publication_material SHELXTL
_computing_structure_refinement SHELXTL
_computing_structure_solution SHELXTL
_diffrn_ambient_temperature 293(2)
_diffrn_measurement_device SMART
_diffrn_measurement_method CCD
_diffrn_radiation_monochromator graphite
_diffrn_radiation_source 'fine-focus sealed tube'
_diffrn_radiation_type MoK\a
_diffrn_radiation_wavelength 0.71073
_diffrn_reflns_av_R_equivalents 0.2295
_diffrn_reflns_av_sigmaI/netI 0.3914
_diffrn_reflns_limit_h_max 12
_diffrn_reflns_limit_h_min -17
_diffrn_reflns_limit_k_max 14
_diffrn_reflns_limit_k_min -20
_diffrn_reflns_limit_l_max 26
_diffrn_reflns_limit_l_min -25
_diffrn_reflns_number 25719
_diffrn_reflns_theta_max 28.35
_diffrn_reflns_theta_min 1.65
_diffrn_standards_decay_% -
_diffrn_standards_interval_count -
_diffrn_standards_interval_time -
_diffrn_standards_number -
_exptl_absorpt_coefficient_mu 0.667
_exptl_absorpt_correction_T_max 1.000000
_exptl_absorpt_correction_T_min .608297
_exptl_absorpt_correction_type sadabs
_exptl_crystal_colour block
_exptl_crystal_density_diffrn 1.369
_exptl_crystal_density_meas ?
_exptl_crystal_density_method -
_exptl_crystal_description black
_exptl_crystal_F_000 1784
_exptl_crystal_size_max 0.1
_exptl_crystal_size_mid 0.1
_exptl_crystal_size_min 0.12
_refine_diff_density_max 1.082
_refine_diff_density_min -1.546
_refine_diff_density_rms 0.146
_refine_ls_extinction_coef 0.0042(8)
_refine_ls_extinction_expression Fc^*^=kFc[1+0.001xFc^2^\l^3^/sin(2\q)]^-1/4^
_refine_ls_extinction_method SHELXL
_refine_ls_goodness_of_fit_all 0.926
_refine_ls_goodness_of_fit_obs 1.068
_refine_ls_hydrogen_treatment riding
_refine_ls_matrix_type full
_refine_ls_number_parameters 506
_refine_ls_number_reflns 9915
_refine_ls_number_restraints 0
_refine_ls_restrained_S_all 0.986
_refine_ls_restrained_S_obs 1.068
_refine_ls_R_factor_all 0.3303
_refine_ls_R_factor_obs 0.1032
_refine_ls_shift/esd_max -0.118
_refine_ls_shift/esd_mean 0.008
_refine_ls_structure_factor_coef Fsqd
_refine_ls_weighting_details 'w=1/[\s^2^(Fo^2^)+(0.1721P)^2^+0.0000P] where P=(Fo^2^+2Fc^2^)/3'
_refine_ls_weighting_scheme calc
_refine_ls_wR_factor_all 0.3947
_refine_ls_wR_factor_obs 0.2259
_reflns_number_observed 2799
_reflns_number_total 9965
_reflns_observed_criterion >2sigma(I)
_cod_data_source_file 904905csup1.cif
_cod_data_source_block 10
_cod_depositor_comments
;
The following automatic conversions were performed:

'_chemical_melting_point' value '-' was changed to '?' - the value is
undefined or not given.

'_symmetry_cell_setting' value 'Monoclinic'
changed to 'monoclinic' according to
/home/saulius/struct/CIF-dictionaries/cif_core.dic dictionary named
'cif_core.dic' version 2.4.2 from 2011-04-26.

Automatic conversion script
Id: cif_fix_values 1891 2012-01-12 08:04:46Z andrius 

The following automatic conversions were performed:

'_exptl_crystal_density_meas' value '-' was changed to '?' - the
value is perceived as not measured.

Automatic conversion script
Id: cif_fix_values 3008 2015-01-20 13:52:24Z robertas 

The following automatic conversions were performed:

'_refine_ls_weighting_scheme' value 'calc
w=1/[\s^2^(Fo^2^)+(0.1721P)^2^+0.0000P] where P=(Fo^2^+2Fc^2^)/3' was
changed to 'calc'. New tag '_refine_ls_weighting_details' was
created. The value of the new tag was set to
'w=1/[\s^2^(Fo^2^)+(0.1721P)^2^+0.0000P] where P=(Fo^2^+2Fc^2^)/3'.

Automatic conversion script
Id: cif_fix_values 3143 2015-03-26 13:38:13Z robertas 
;
_cod_original_sg_symbol_H-M P2(1)/n
_cod_database_code 7027621

loop_
_symmetry_equiv_pos_as_xyz
'x, y, z'
'-x+1/2, y+1/2, -z+1/2'
'-x, -y, -z'
'x-1/2, -y-1/2, z-1/2'

loop_
_atom_site_aniso_label
_atom_site_aniso_U_11
_atom_site_aniso_U_22
_atom_site_aniso_U_33
_atom_site_aniso_U_23
_atom_site_aniso_U_13
_atom_site_aniso_U_12
Ru1 0.0369(6) 0.0632(8) 0.0473(7) 0.0013(6) -0.0110(5) 0.0013(6)
Cl1 0.056(2) 0.077(2) 0.055(2) 0.003(2) 0.002(2) -0.004(2)
N1 0.067(8) 0.050(7) 0.053(8) 0.004(6) -0.001(6) 0.011(6)
C1 0.072(12) 0.074(10) 0.067(11) 0.001(9) 0.006(9) -0.008(10)
C2 0.050(9) 0.058(9) 0.088(12) -0.011(9) 0.001(9) -0.003(8)
C3 0.052(9) 0.074(11) 0.076(11) -0.007(9) 0.004(8) 0.001(9)
O3 0.039(5) 0.066(6) 0.073(7) 0.005(5) -0.005(5) 0.007(5)
C4 0.056(11) 0.084(12) 0.126(16) 0.006(11) -0.010(11) 0.029(10)
C5 0.053(11) 0.087(14) 0.175(23) -0.002(14) -0.038(13) 0.001(11)
C6 0.072(15) 0.084(15) 0.227(29) 0.011(16) 0.044(18) 0.025(12)
C7 0.083(14) 0.074(11) 0.103(15) -0.007(10) -0.001(12) -0.002(10)
C8 0.059(10) 0.079(11) 0.052(9) -0.005(8) -0.017(7) -0.014(9)
P1 0.038(2) 0.068(2) 0.051(2) 0.008(2) -0.014(2) 0.001(2)
C9 0.051(9) 0.065(10) 0.051(9) 0.003(7) -0.001(7) -0.006(8)
C10 0.053(9) 0.087(11) 0.069(10) 0.000(9) -0.030(8) -0.003(8)
C11 0.092(14) 0.123(15) 0.050(10) 0.005(10) -0.042(9) -0.036(12)
C12 0.089(14) 0.093(14) 0.112(16) -0.013(12) -0.044(12) -0.015(12)
C13 0.097(14) 0.078(11) 0.073(12) -0.027(10) -0.011(10) -0.012(11)
C14 0.038(8) 0.086(12) 0.058(10) 0.022(9) -0.018(7) -0.011(8)
C15 0.111(15) 0.092(13) 0.078(14) 0.009(11) -0.013(11) -0.038(11)
C16 0.168(23) 0.113(17) 0.085(16) 0.023(16) -0.047(14) -0.068(17)
C17 0.054(12) 0.206(30) 0.119(21) 0.102(21) -0.027(13) -0.017(15)
C18 0.082(14) 0.037(9) 0.205(25) 0.046(14) 0.010(16) 0.002(9)
C19 0.051(10) 0.067(11) 0.131(16) 0.012(11) -0.005(10) -0.006(9)
C20 0.048(9) 0.072(10) 0.060(10) 0.004(8) -0.011(8) 0.017(8)
C21 0.042(9) 0.100(13) 0.072(11) 0.026(10) -0.008(9) 0.027(9)
C22 0.082(14) 0.140(17) 0.074(13) 0.013(11) 0.006(12) 0.043(13)
C23 0.097(17) 0.174(22) 0.067(14) 0.042(14) 0.029(13) 0.080(16)
C24 0.082(14) 0.129(16) 0.083(14) 0.022(12) 0.029(13) 0.029(12)
C25 0.052(10) 0.101(12) 0.076(12) 0.010(10) -0.001(9) 0.022(10)
N31 0.060(7) 0.056(7) 0.044(7) -0.009(5) -0.010(6) -0.003(6)
C38 0.046(8) 0.065(9) 0.053(10) 0.001(8) -0.015(7) -0.008(8)
C39 0.043(8) 0.071(9) 0.039(9) 0.005(7) -0.009(7) 0.012(7)
C40 0.046(9) 0.083(11) 0.072(12) 0.015(9) -0.008(8) -0.001(8)
C41 0.088(13) 0.092(12) 0.044(9) 0.003(9) -0.004(9) -0.012(11)
C42 0.081(12) 0.081(12) 0.064(11) -0.020(9) -0.016(9) -0.005(10)
C43 0.057(10) 0.085(11) 0.044(9) 0.000(8) -0.007(7) -0.009(8)
P2 0.040(2) 0.065(2) 0.054(2) 0.006(2) -0.011(2) 0.000(2)
C44 0.061(10) 0.073(10) 0.047(9) 0.010(7) -0.013(7) -0.004(8)
C45 0.079(13) 0.094(13) 0.080(12) 0.017(10) -0.014(10) 0.016(11)
C46 0.141(20) 0.074(12) 0.110(16) 0.025(11) -0.015(15) -0.017(14)
C47 0.102(16) 0.096(15) 0.089(14) 0.041(11) -0.026(12) 0.007(13)
C48 0.078(13) 0.120(16) 0.083(13) 0.021(12) -0.034(10) 0.011(12)
C49 0.078(12) 0.087(12) 0.066(11) 0.020(9) -0.022(9) 0.004(10)
C50 0.067(11) 0.067(10) 0.076(12) 0.025(9) -0.007(10) -0.008(9)
C51 0.051(10) 0.087(12) 0.085(12) 0.009(10) -0.007(9) -0.019(9)
C52 0.058(13) 0.157(20) 0.139(20) 0.050(16) -0.028(13) -0.048(14)
C53 0.052(13) 0.153(21) 0.153(23) 0.025(17) -0.022(14) -0.036(14)
C54 0.068(15) 0.187(25) 0.144(22) 0.082(19) 0.006(15) 0.003(15)
C55 0.049(10) 0.108(13) 0.067(11) 0.016(9) 0.012(9) 0.013(10)
C60 0.036(15) 0.067(17) 0.051(17) -0.006(14) -0.006(13) -0.017(14)
Cl2 0.045(5) 0.132(8) 0.113(8) -0.006(6) -0.013(5) 0.013(5)
Cl3 0.113(8) 0.204(11) 0.063(6) 0.002(7) 0.016(6) -0.093(8)
C70 0.180(44) 0.118(30) 0.042(20) -0.039(19) -0.025(23) 0.042(28)
Cl4 0.095(7) 0.215(12) 0.069(6) -0.031(7) -0.002(5) 0.046(8)
Cl5 0.223(15) 0.111(8) 0.092(8) 0.005(7) 0.017(9) -0.007(9)

loop_
_atom_site_label
_atom_site_type_symbol
_atom_site_fract_x
_atom_site_fract_y
_atom_site_fract_z
_atom_site_U_iso_or_equiv
_atom_site_thermal_displace_type
_atom_site_occupancy
_atom_site_calc_flag
_atom_site_refinement_flags
Ru1 Ru 0.40781(8) 0.80911(7) 0.02629(5) 0.0506(5) Uani 1 d .
Cl1 Cl 0.5037(3) 0.8744(2) -0.0558(2) 0.0633(10) Uani 1 d .
N1 N 0.3690(9) 0.7086(7) -0.0366(5) 0.057(3) Uani 1 d .
C1 C 0.4310(12) 0.6502(10) -0.0482(8) 0.071(4) Uani 1 d .
H1A H 0.4099(12) 0.6133(10) -0.0828(8) 0.086 Uiso 1 calc R
C2 C 0.5333(11) 0.6338(9) -0.0131(8) 0.066(4) Uani 1 d .
C3 C 0.5816(11) 0.6824(10) 0.0387(8) 0.068(4) Uani 1 d .
O3 O 0.5449(6) 0.7514(6) 0.0621(5) 0.060(3) Uani 1 d .
C4 C 0.6783(12) 0.6528(12) 0.0679(10) 0.090(6) Uani 1 d .
H4A H 0.7101(12) 0.6812(12) 0.1045(10) 0.108 Uiso 1 calc R
C5 C 0.7233(14) 0.5862(14) 0.0442(12) 0.110(8) Uani 1 d .
H5A H 0.7867(14) 0.5700(14) 0.0641(12) 0.131 Uiso 1 calc R
C6 C 0.6812(16) 0.5413(13) -0.0074(14) 0.125(9) Uani 1 d .
H6A H 0.7160(16) 0.4954(13) -0.0230(14) 0.150 Uiso 1 calc R
C7 C 0.5823(14) 0.5634(11) -0.0390(9) 0.088(5) Uani 1 d .
H7A H 0.5521(14) 0.5327(11) -0.0749(9) 0.106 Uiso 1 calc R
C8 C 0.2696(12) 0.7077(10) -0.0770(7) 0.066(4) Uani 1 d .
P1 P 0.2645(3) 0.8687(2) -0.0221(2) 0.0541(10) Uani 1 d .
C9 C 0.2138(11) 0.7822(9) -0.0759(7) 0.056(4) Uani 1 d .
C10 C 0.1228(11) 0.7858(10) -0.1179(7) 0.073(4) Uani 1 d .
H10A H 0.0850(11) 0.8365(10) -0.1203(7) 0.088 Uiso 1 calc R
C11 C 0.0879(15) 0.7148(13) -0.1560(7) 0.093(6) Uani 1 d .
H11A H 0.0280(15) 0.7181(13) -0.1842(7) 0.112 Uiso 1 calc R
C12 C 0.1433(15) 0.6407(13) -0.1512(9) 0.103(6) Uani 1 d .
H12A H 0.1181(15) 0.5913(13) -0.1733(9) 0.124 Uiso 1 calc R
C13 C 0.2351(14) 0.6380(11) -0.1145(8) 0.085(5) Uani 1 d .
H13A H 0.2747(14) 0.5886(11) -0.1149(8) 0.102 Uiso 1 calc R
C14 C 0.2672(10) 0.9592(10) -0.0781(7) 0.063(4) Uani 1 d .
C15 C 0.2709(14) 0.9484(12) -0.1447(9) 0.096(6) Uani 1 d .
H15A H 0.2713(14) 0.8919(12) -0.1601(9) 0.115 Uiso 1 calc R
C16 C 0.2740(18) 1.0121(16) -0.1888(11) 0.128(10) Uani 1 d .
H16A H 0.2756(18) 1.0001(16) -0.2326(11) 0.153 Uiso 1 calc R
C17 C 0.2746(14) 1.0910(21) -0.1673(13) 0.130(11) Uani 1 d .
H17A H 0.2759(14) 1.1357(21) -0.1972(13) 0.156 Uiso 1 calc R
C18 C 0.2733(13) 1.1134(10) -0.1014(14) 0.109(8) Uani 1 d .
H18A H 0.2739(13) 1.1707(10) -0.0876(14) 0.130 Uiso 1 calc R
C19 C 0.2712(11) 1.0456(10) -0.0588(10) 0.084(5) Uani 1 d .
H19A H 0.2725(11) 1.0580(10) -0.0148(10) 0.101 Uiso 1 calc R
C20 C 0.1666(11) 0.9035(9) 0.0229(7) 0.062(4) Uani 1 d .
C21 C 0.1883(11) 0.9628(10) 0.0721(8) 0.073(5) Uani 1 d .
H21A H 0.2537(11) 0.9840(10) 0.0795(8) 0.087 Uiso 1 calc R
C22 C 0.1189(16) 0.9944(13) 0.1124(9) 0.099(6) Uani 1 d .
H22A H 0.1373(16) 1.0333(13) 0.1461(9) 0.119 Uiso 1 calc R
C23 C 0.0202(17) 0.9628(15) 0.0978(10) 0.111(8) Uani 1 d .
H23A H -0.0290(17) 0.9830(15) 0.1218(10) 0.133 Uiso 1 calc R
C24 C -0.0067(15) 0.9026(13) 0.0491(10) 0.096(6) Uani 1 d .
H24A H -0.0723(15) 0.8823(13) 0.0405(10) 0.116 Uiso 1 calc R
C25 C 0.0671(12) 0.8741(11) 0.0141(8) 0.077(5) Uani 1 d .
H25A H 0.0497(12) 0.8323(11) -0.0177(8) 0.093 Uiso 1 calc R
N31 N 0.4653(8) 0.9115(6) 0.0901(5) 0.055(3) Uani 1 d .
C38 C 0.4278(10) 0.9164(9) 0.1517(7) 0.057(4) Uani 1 d .
C39 C 0.3725(10) 0.8493(9) 0.1715(6) 0.052(3) Uani 1 d .
C40 C 0.3439(10) 0.8494(10) 0.2345(8) 0.069(4) Uani 1 d .
H40A H 0.3110(10) 0.8018(10) 0.2493(8) 0.082 Uiso 1 calc R
C41 C 0.3657(13) 0.9232(11) 0.2757(7) 0.076(5) Uani 1 d .
H41A H 0.3448(13) 0.9251(11) 0.3167(7) 0.091 Uiso 1 calc R
C42 C 0.4179(12) 0.9909(11) 0.2537(8) 0.078(5) Uani 1 d .
H42A H 0.4318(12) 1.0394(11) 0.2799(8) 0.093 Uiso 1 calc R
C43 C 0.4505(10) 0.9881(10) 0.1929(7) 0.063(4) Uani 1 d .
H43A H 0.4876(10) 1.0339(10) 0.1792(7) 0.076 Uiso 1 calc R
P2 P 0.3435(3) 0.7607(2) 0.1147(2) 0.0544(10) Uani 1 d .
C44 C 0.4035(11) 0.6694(10) 0.1599(7) 0.062(4) Uani 1 d .
C45 C 0.3542(14) 0.5938(11) 0.1727(8) 0.087(5) Uani 1 d .
H45A H 0.2862(14) 0.5879(11) 0.1573(8) 0.104 Uiso 1 calc R
C46 C 0.4048(18) 0.5249(11) 0.2088(9) 0.111(7) Uani 1 d .
H46A H 0.3711(18) 0.4747(11) 0.2180(9) 0.133 Uiso 1 calc R
C47 C 0.5059(16) 0.5355(13) 0.2297(9) 0.099(6) Uani 1 d .
H47A H 0.5411(16) 0.4895(13) 0.2507(9) 0.119 Uiso 1 calc R
C48 C 0.5558(14) 0.6087(14) 0.2212(8) 0.097(6) Uani 1 d .
H48A H 0.6229(14) 0.6147(14) 0.2386(8) 0.117 Uiso 1 calc R
C49 C 0.5043(13) 0.6765(10) 0.1853(7) 0.080(5) Uani 1 d .
H49A H 0.5388(13) 0.7272(10) 0.1785(7) 0.096 Uiso 1 calc R
C50 C 0.2122(12) 0.7312(10) 0.1111(8) 0.071(4) Uani 1 d .
C51 C 0.1759(12) 0.6706(10) 0.0638(8) 0.076(5) Uani 1 d .
H51A H 0.2190(12) 0.6506(10) 0.0354(8) 0.091 Uiso 1 calc R
C52 C 0.0816(15) 0.6400(15) 0.0575(11) 0.122(8) Uani 1 d .
H52A H 0.0628(15) 0.5973(15) 0.0267(11) 0.146 Uiso 1 calc R
C53 C 0.0141(17) 0.6690(16) 0.0942(13) 0.122(9) Uani 1 d .
H53A H -0.0516(17) 0.6482(16) 0.0881(13) 0.147 Uiso 1 calc R
C54 C 0.0435(16) 0.7309(17) 0.1418(13) 0.134(9) Uani 1 d .
H54A H -0.0026(16) 0.7509(17) 0.1682(13) 0.161 Uiso 1 calc R
C55 C 0.1454(12) 0.7646(11) 0.1507(8) 0.074(5) Uani 1 d .
H55A H 0.1653(12) 0.8069(11) 0.1816(8) 0.089 Uiso 1 calc R
C60 C 0.2183(18) 0.7408(17) 0.4078(12) 0.052(7) Uani 0.50 d P
H60A H 0.1840(18) 0.7962(17) 0.4065(12) 0.063 Uiso 0.50 calc PR
H60B H 0.1900(18) 0.7037(17) 0.4386(12) 0.063 Uiso 0.50 calc PR
Cl2 Cl 0.3434(6) 0.7549(6) 0.4315(5) 0.098(3) Uani 0.50 d P
Cl3 Cl 0.2006(8) 0.6921(8) 0.3287(4) 0.126(4) Uani 0.50 d P
C70 C 0.5790(35) 0.2170(23) 0.2075(15) 0.117(15) Uani 0.50 d P
H70A H 0.5174(35) 0.1833(23) 0.2020(15) 0.140 Uiso 0.50 calc PR
H70B H 0.6102(35) 0.2102(23) 0.1682(15) 0.140 Uiso 0.50 calc PR
Cl4 Cl 0.6576(8) 0.1738(8) 0.2706(5) 0.128(4) Uani 0.50 d P
Cl5 Cl 0.5485(12) 0.3205(7) 0.2142(5) 0.142(5) Uani 0.50 d P

loop_
_atom_type_symbol
_atom_type_description
_atom_type_scat_dispersion_real
_atom_type_scat_dispersion_imag
_atom_type_scat_source
C C 0.0033 0.0016 'International Tables Vol C Tables 4.2.6.8 and 6.1.1.4'
H H 0.0000 0.0000 'International Tables Vol C Tables 4.2.6.8 and 6.1.1.4'
N N 0.0061 0.0033 'International Tables Vol C Tables 4.2.6.8 and 6.1.1.4'
O O 0.0106 0.0060 'International Tables Vol C Tables 4.2.6.8 and 6.1.1.4'
P P 0.1023 0.0942 'International Tables Vol C Tables 4.2.6.8 and 6.1.1.4'
Cl Cl 0.1484 0.1585 'International Tables Vol C Tables 4.2.6.8 and 6.1.1.4'
Ru Ru -1.2594 0.8363 'International Tables Vol C Tables 4.2.6.8 and 6.1.1.4'

loop_
_geom_angle_atom_site_label_1
_geom_angle_atom_site_label_2
_geom_angle_atom_site_label_3
_geom_angle
N1 Ru1 O3 92.4(4)
N1 Ru1 N31 173.6(5)
O3 Ru1 N31 82.3(4)
N1 Ru1 P1 84.0(4)
O3 Ru1 P1 174.4(3)
N31 Ru1 P1 101.0(3)
N1 Ru1 P2 100.0(3)
O3 Ru1 P2 88.9(3)
N31 Ru1 P2 83.5(3)
P1 Ru1 P2 95.96(13)
N1 Ru1 Cl1 89.0(3)
O3 Ru1 Cl1 84.7(3)
N31 Ru1 Cl1 86.9(3)
P1 Ru1 Cl1 90.95(13)
P2 Ru1 Cl1 169.15(13)
C1 N1 C8 116.6(13)
C1 N1 Ru1 122.7(11)
C8 N1 Ru1 120.3(9)
N1 C1 C2 127.7(15)
C3 C2 C7 120.9(15)
C3 C2 C1 126.2(14)
C7 C2 C1 112.9(15)
O3 C3 C2 124.7(14)
O3 C3 C4 118.1(15)
C2 C3 C4 117.2(15)
C3 O3 Ru1 125.3(9)
C5 C4 C3 121.6(18)
C4 C5 C6 122.4(19)
C5 C6 C7 120.6(18)
C6 C7 C2 117.1(17)
C9 C8 C13 121.5(15)
C9 C8 N1 115.7(13)
C13 C8 N1 122.8(15)
C20 P1 C9 107.5(7)
C20 P1 C14 100.3(7)
C9 P1 C14 102.0(7)
C20 P1 Ru1 122.3(5)
C9 P1 Ru1 101.7(5)
C14 P1 Ru1 120.8(4)
C8 C9 C10 117.0(13)
C8 C9 P1 117.7(11)
C10 C9 P1 125.3(12)
C11 C10 C9 121.3(15)
C12 C11 C10 118.6(16)
C11 C12 C13 120.8(17)
C12 C13 C8 120.4(17)
C19 C14 C15 113.1(15)
C19 C14 P1 123.7(13)
C15 C14 P1 123.1(14)
C16 C15 C14 126.3(19)
C17 C16 C15 116.9(23)
C16 C17 C18 124.2(22)
C19 C18 C17 116.1(19)
C18 C19 C14 123.3(19)
C25 C20 C21 114.8(14)
C25 C20 P1 126.0(13)
C21 C20 P1 119.2(12)
C20 C21 C22 125.2(16)
C23 C22 C21 115.2(19)
C24 C23 C22 122.5(18)
C23 C24 C25 117.6(20)
C20 C25 C24 124.6(17)
C38 N31 Ru1 116.8(8)
C39 C38 C43 119.9(13)
C39 C38 N31 119.5(13)
C43 C38 N31 120.6(13)
C38 C39 C40 120.0(14)
C38 C39 P2 117.2(11)
C40 C39 P2 122.7(12)
C39 C40 C41 119.7(14)
C42 C41 C40 118.8(14)
C41 C42 C43 120.9(15)
C42 C43 C38 120.5(14)
C50 P2 C44 100.9(7)
C50 P2 C39 110.0(7)
C44 P2 C39 102.0(6)
C50 P2 Ru1 121.5(5)
C44 P2 Ru1 119.0(5)
C39 P2 Ru1 101.8(5)
C45 C44 C49 117.3(14)
C45 C44 P2 124.2(12)
C49 C44 P2 118.5(12)
C44 C45 C46 121.7(17)
C47 C46 C45 117.4(17)
C48 C47 C46 123.2(18)
C47 C48 C49 118.5(17)
C44 C49 C48 121.7(16)
C55 C50 C51 118.1(15)
C55 C50 P2 125.5(14)
C51 C50 P2 116.4(13)
C52 C51 C50 122.8(19)
C51 C52 C53 122.0(23)
C52 C53 C54 118.9(21)
C53 C54 C55 120.7(22)
C50 C55 C54 117.5(19)
Cl2 C60 Cl3 109.1(14)
Cl4 C70 Cl5 116.5(19)

loop_
_geom_bond_atom_site_label_1
_geom_bond_atom_site_label_2
_geom_bond_distance
Ru1 N1 2.050(11)
Ru1 O3 2.090(9)
Ru1 N31 2.140(10)
Ru1 P1 2.245(4)
Ru1 P2 2.253(4)
Ru1 Cl1 2.478(4)
N1 C1 1.27(2)
N1 C8 1.48(2)
C1 C2 1.49(2)
C2 C3 1.40(2)
C2 C7 1.41(2)
C3 O3 1.29(2)
C3 C4 1.43(2)
C4 C5 1.32(2)
C5 C6 1.34(3)
C6 C7 1.44(3)
C8 C9 1.38(2)
C8 C13 1.37(2)
P1 C20 1.789(15)
P1 C9 1.815(14)
P1 C14 1.821(14)
C9 C10 1.41(2)
C10 C11 1.40(2)
C11 C12 1.36(2)
C12 C13 1.36(2)
C14 C19 1.39(2)
C14 C15 1.40(2)
C15 C16 1.35(2)
C16 C17 1.30(3)
C17 C18 1.41(3)
C18 C19 1.37(2)
C20 C25 1.40(2)
C20 C21 1.37(2)
C21 C22 1.41(2)
C22 C23 1.41(3)
C23 C24 1.38(3)
C24 C25 1.37(2)
N31 C38 1.44(2)
C38 C39 1.37(2)
C38 C43 1.41(2)
C39 C40 1.41(2)
C39 P2 1.814(14)
C40 C41 1.43(2)
C41 C42 1.37(2)
C42 C43 1.39(2)
P2 C50 1.81(2)
P2 C44 1.820(15)
C44 C45 1.38(2)
C44 C49 1.39(2)
C45 C46 1.42(2)
C46 C47 1.38(3)
C47 C48 1.34(2)
C48 C49 1.41(2)
C50 C55 1.39(2)
C50 C51 1.40(2)
C51 C52 1.34(2)
C52 C53 1.33(3)
C53 C54 1.39(3)
C54 C55 1.45(3)
C60 Cl2 1.70(2)
C60 Cl3 1.79(3)
C70 Cl4 1.71(4)
C70 Cl5 1.66(3)
